data_4069449
loop_
_publ_author_name
'Wallis, Christopher J.'
'Kraft, Ira L.'
'Murphy, Jeffrey N.'
'Patrick, Brian O.'
'Mehrkhodavandi, Parisa'

_publ_section_title
;
 Reversible Orthopalladation of Phosphinimine&#x2212;Imine
 Dichloropalladium(II) Complexes
;
_journal_issue 13
_journal_name_full Organometallics
_journal_page_first 3889
_journal_paper_doi 10.1021/om900194s
_journal_volume 28
_journal_year 2009
_chemical_formula_sum 'C40 H35 N2 P'
_chemical_formula_weight 574.67
_chemical_name_systematic
;
 ?
;
_space_group_IT_number 14
_symmetry_cell_setting monoclinic
_symmetry_space_group_name_Hall '-P 2yn'
_symmetry_space_group_name_H-M 'P 1 21/n 1'
_atom_sites_solution_hydrogens geom
_atom_sites_solution_primary direct
_atom_sites_solution_secondary difmap
_audit_creation_method SHELXL-97
_cell_angle_alpha 90.00
_cell_angle_beta 107.070(10)
_cell_angle_gamma 90.00
_cell_formula_units_Z 4
_cell_length_a 13.343(4)
_cell_length_b 15.022(4)
_cell_length_c 16.788(4)
_cell_measurement_reflns_used 5611
_cell_measurement_temperature 297(2)
_cell_measurement_theta_max 21.04
_cell_measurement_theta_min 2.31
_cell_volume 3216.7(15)
_computing_structure_refinement 'SHELXL-97 (Sheldrick, 1997)'
_diffrn_ambient_temperature 297(2)
_diffrn_measured_fraction_theta_full 0.960
_diffrn_measured_fraction_theta_max 0.960
_diffrn_measurement_device_type 'Bruker X8 APEX'
_diffrn_measurement_method 'area detector'
_diffrn_radiation_monochromator graphite
_diffrn_radiation_source 'fine-focus sealed tube'
_diffrn_radiation_type MoK\a
_diffrn_radiation_wavelength 0.71073
_diffrn_reflns_av_R_equivalents 0.0560
_diffrn_reflns_av_sigmaI/netI 0.0717
_diffrn_reflns_limit_h_max 17
_diffrn_reflns_limit_h_min -17
_diffrn_reflns_limit_k_max 18
_diffrn_reflns_limit_k_min -19
_diffrn_reflns_limit_l_max 21
_diffrn_reflns_limit_l_min -22
_diffrn_reflns_number 40118
_diffrn_reflns_theta_full 28.42
_diffrn_reflns_theta_max 28.42
_diffrn_reflns_theta_min 1.72
_exptl_absorpt_coefficient_mu 0.116
_exptl_absorpt_correction_T_max 0.966
_exptl_absorpt_correction_T_min 0.836
_exptl_absorpt_correction_type multi-scan
_exptl_crystal_colour yellow
_exptl_crystal_density_diffrn 1.187
_exptl_crystal_density_method 'not measured'
_exptl_crystal_description prism
_exptl_crystal_F_000 1216
_exptl_crystal_size_max 0.50
_exptl_crystal_size_mid 0.50
_exptl_crystal_size_min 0.30
_refine_diff_density_max 0.208
_refine_diff_density_min -0.233
_refine_diff_density_rms 0.048
_refine_ls_extinction_method none
_refine_ls_goodness_of_fit_ref 1.003
_refine_ls_hydrogen_treatment constr
_refine_ls_matrix_type full
_refine_ls_number_parameters 391
_refine_ls_number_reflns 7770
_refine_ls_number_restraints 0
_refine_ls_restrained_S_all 1.003
_refine_ls_R_factor_all 0.1080
_refine_ls_R_factor_gt 0.0502
_refine_ls_shift/su_max 0.011
_refine_ls_shift/su_mean 0.001
_refine_ls_structure_factor_coef Fsqd
_refine_ls_weighting_details 'calc w=1/[\s^2^(Fo^2^)+(0.0520P)^2^+0.4799P] where P=(Fo^2^+2Fc^2^)/3'
_refine_ls_weighting_scheme calc
_refine_ls_wR_factor_gt 0.1170
_refine_ls_wR_factor_ref 0.1430
_reflns_number_gt 4334
_reflns_number_total 7770
_reflns_threshold_expression >2sigma(I)
_cod_data_source_file om900194s_si_001.cif
_cod_data_source_block pm001
_cod_original_cell_volume 3216.6(15)
_cod_original_sg_symbol_H-M P21/n
_cod_database_code 4069449

loop_
_symmetry_equiv_pos_as_xyz
'x, y, z'
'-x+1/2, y+1/2, -z+1/2'
'-x, -y, -z'
'x-1/2, -y-1/2, z-1/2'

loop_
_atom_site_label
_atom_site_type_symbol
_atom_site_fract_x
_atom_site_fract_y
_atom_site_fract_z
_atom_site_U_iso_or_equiv
_atom_site_adp_type
_atom_site_occupancy
_atom_site_symmetry_multiplicity
_atom_site_calc_flag
_atom_site_refinement_flags
C1 C 0.24691(15) 0.16707(13) 0.01451(11) 0.0476(5) Uani 1 1 d .
C2 C 0.30099(17) 0.09773(15) -0.00744(13) 0.0619(6) Uani 1 1 d .
H2 H 0.3533 0.0686 0.0332 0.074 Uiso 1 1 calc R
C3 C 0.2779(2) 0.07127(18) -0.08974(15) 0.0777(7) Uani 1 1 d .
H3 H 0.3153 0.0248 -0.1040 0.093 Uiso 1 1 calc R
C4 C 0.2014(2) 0.11217(19) -0.14977(14) 0.0763(7) Uani 1 1 d .
H4 H 0.1860 0.0936 -0.2049 0.092 Uiso 1 1 calc R
C5 C 0.1471(2) 0.1810(2) -0.12879(14) 0.0852(8) Uani 1 1 d .
H5 H 0.0946 0.2095 -0.1698 0.102 Uiso 1 1 calc R
C6 C 0.16986(19) 0.20848(17) -0.04717(13) 0.0752(7) Uani 1 1 d .
H6 H 0.1327 0.2556 -0.0336 0.090 Uiso 1 1 calc R
C7 C 0.30121(16) 0.31498(13) 0.13224(11) 0.0498(5) Uani 1 1 d .
C8 C 0.40392(19) 0.33902(16) 0.16702(17) 0.0789(7) Uani 1 1 d .
H8 H 0.4546 0.2951 0.1852 0.095 Uiso 1 1 calc R
C9 C 0.4330(2) 0.4272(2) 0.1753(2) 0.1027(10) Uani 1 1 d .
H9 H 0.5031 0.4422 0.1989 0.123 Uiso 1 1 calc R
C10 C 0.3607(2) 0.49231(17) 0.14952(16) 0.0807(7) Uani 1 1 d .
H10 H 0.3806 0.5518 0.1560 0.097 Uiso 1 1 calc R
C11 C 0.2600(2) 0.47020(17) 0.11458(18) 0.0863(8) Uani 1 1 d .
H11 H 0.2102 0.5147 0.0957 0.104 Uiso 1 1 calc R
C12 C 0.22969(19) 0.38243(16) 0.10628(17) 0.0768(7) Uani 1 1 d .
H12 H 0.1593 0.3685 0.0826 0.092 Uiso 1 1 calc R
C13 C 0.14461(15) 0.18191(13) 0.14216(11) 0.0499(5) Uani 1 1 d .
C14 C 0.10744(18) 0.23475(16) 0.19501(14) 0.0672(6) Uani 1 1 d .
H14 H 0.1455 0.2846 0.2195 0.081 Uiso 1 1 calc R
C15 C 0.0145(2) 0.2145(2) 0.21199(16) 0.0805(7) Uani 1 1 d .
H15 H -0.0092 0.2508 0.2476 0.097 Uiso 1 1 calc R
C16 C -0.04231(19) 0.1421(2) 0.17685(16) 0.0807(7) Uani 1 1 d .
H16 H -0.1052 0.1291 0.1877 0.097 Uiso 1 1 calc R
C17 C -0.00636(19) 0.08808(19) 0.12510(16) 0.0797(7) Uani 1 1 d .
H17 H -0.0446 0.0379 0.1017 0.096 Uiso 1 1 calc R
C18 C 0.08595(17) 0.10763(16) 0.10762(14) 0.0644(6) Uani 1 1 d .
H18 H 0.1092 0.0706 0.0723 0.077 Uiso 1 1 calc R
C19 C 0.39562(14) 0.12418(12) 0.25848(11) 0.0438(4) Uani 1 1 d .
C20 C 0.37183(16) 0.18111(13) 0.31707(12) 0.0529(5) Uani 1 1 d .
H20 H 0.3272 0.2291 0.2980 0.063 Uiso 1 1 calc R
C21 C 0.41242(17) 0.16813(14) 0.40161(12) 0.0573(5) Uani 1 1 d .
H21 H 0.3951 0.2071 0.4385 0.069 Uiso 1 1 calc R
C22 C 0.47821(16) 0.09808(15) 0.43147(12) 0.0557(5) Uani 1 1 d .
H22 H 0.5055 0.0890 0.4886 0.067 Uiso 1 1 calc R
C23 C 0.50365(15) 0.04112(14) 0.37599(11) 0.0499(5) Uani 1 1 d .
H23 H 0.5488 -0.0062 0.3965 0.060 Uiso 1 1 calc R
C24 C 0.46380(14) 0.05231(12) 0.29014(11) 0.0439(4) Uani 1 1 d .
C25 C 0.49418(15) -0.01265(12) 0.23365(11) 0.0471(5) Uani 1 1 d .
C26 C 0.41099(16) -0.06274(13) 0.17097(12) 0.0512(5) Uani 1 1 d .
C27 C 0.30825(17) -0.06431(14) 0.17388(13) 0.0598(6) Uani 1 1 d .
H27 H 0.2905 -0.0348 0.2165 0.072 Uiso 1 1 calc R
C28 C 0.2319(2) -0.10963(16) 0.11357(16) 0.0748(7) Uani 1 1 d .
H28 H 0.1631 -0.1109 0.1157 0.090 Uiso 1 1 calc R
C29 C 0.2589(2) -0.15307(17) 0.05009(16) 0.0821(8) Uani 1 1 d .
H29 H 0.2074 -0.1823 0.0088 0.098 Uiso 1 1 calc R
C30 C 0.3601(2) -0.15341(17) 0.04734(15) 0.0808(7) Uani 1 1 d .
H30 H 0.3777 -0.1838 0.0051 0.097 Uiso 1 1 calc R
C31 C 0.4361(2) -0.10869(15) 0.10732(13) 0.0673(6) Uani 1 1 d .
H31 H 0.5050 -0.1091 0.1053 0.081 Uiso 1 1 calc R
C32 C 0.67530(15) 0.01691(15) 0.28848(12) 0.0531(5) Uani 1 1 d .
C33 C 0.74368(17) -0.02647(16) 0.35679(14) 0.0619(6) Uani 1 1 d .
C34 C 0.82970(18) 0.02010(18) 0.40476(15) 0.0714(7) Uani 1 1 d .
H34 H 0.8742 -0.0078 0.4512 0.086 Uiso 1 1 calc R
C35 C 0.85271(17) 0.10602(18) 0.38699(15) 0.0686(6) Uani 1 1 d .
C36 C 0.78632(17) 0.14494(16) 0.31708(14) 0.0646(6) Uani 1 1 d .
H36 H 0.8015 0.2022 0.3029 0.078 Uiso 1 1 calc R
C37 C 0.69830(16) 0.10291(15) 0.26711(13) 0.0566(5) Uani 1 1 d .
C38 C 0.7229(2) -0.12085(17) 0.37805(18) 0.0884(8) Uani 1 1 d .
H38A H 0.6608 -0.1225 0.3959 0.133 Uiso 1 1 calc R
H38B H 0.7814 -0.1423 0.4221 0.133 Uiso 1 1 calc R
H38C H 0.7131 -0.1579 0.3298 0.133 Uiso 1 1 calc R
C39 C 0.9455(2) 0.1564(2) 0.44131(19) 0.1021(10) Uani 1 1 d .
H39A H 0.9663 0.1307 0.4961 0.153 Uiso 1 1 calc R
H39B H 0.9265 0.2176 0.4448 0.153 Uiso 1 1 calc R
H39C H 1.0027 0.1529 0.4176 0.153 Uiso 1 1 calc R
C40 C 0.63090(18) 0.14929(17) 0.19072(14) 0.0733(7) Uani 1 1 d .
H40A H 0.6276 0.1140 0.1423 0.110 Uiso 1 1 calc R
H40B H 0.6606 0.2064 0.1854 0.110 Uiso 1 1 calc R
H40C H 0.5615 0.1571 0.1956 0.110 Uiso 1 1 calc R
N1 N 0.36076(12) 0.13521(10) 0.17314(9) 0.0474(4) Uani 1 1 d .
N2 N 0.58915(14) -0.03104(11) 0.23693(10) 0.0560(4) Uani 1 1 d .
P1 P 0.27005(4) 0.19739(3) 0.12217(3) 0.04520(15) Uani 1 1 d .

loop_
_atom_site_aniso_label
_atom_site_aniso_U_11
_atom_site_aniso_U_22
_atom_site_aniso_U_33
_atom_site_aniso_U_23
_atom_site_aniso_U_13
_atom_site_aniso_U_12
C1 0.0482(11) 0.0494(12) 0.0432(10) 0.0039(8) 0.0105(8) 0.0022(9)
C2 0.0629(14) 0.0657(15) 0.0565(13) -0.0017(10) 0.0166(10) 0.0124(11)
C3 0.0874(18) 0.0861(19) 0.0639(15) -0.0163(13) 0.0290(13) 0.0093(15)
C4 0.0785(18) 0.105(2) 0.0470(13) -0.0083(13) 0.0203(12) -0.0088(15)
C5 0.0820(18) 0.119(2) 0.0441(13) 0.0101(13) 0.0016(11) 0.0197(16)
C6 0.0819(17) 0.0851(18) 0.0504(13) 0.0057(11) 0.0068(11) 0.0333(14)
C7 0.0486(12) 0.0489(12) 0.0484(11) 0.0023(8) 0.0087(9) 0.0057(9)
C8 0.0601(16) 0.0557(15) 0.1021(19) 0.0113(13) -0.0053(13) 0.0023(12)
C9 0.0740(19) 0.0692(19) 0.136(3) 0.0037(17) -0.0134(17) -0.0161(16)
C10 0.094(2) 0.0489(15) 0.0939(19) 0.0010(13) 0.0185(15) -0.0073(15)
C11 0.087(2) 0.0509(16) 0.118(2) 0.0152(14) 0.0248(17) 0.0149(14)
C12 0.0564(14) 0.0515(15) 0.111(2) 0.0095(13) 0.0070(13) 0.0076(12)
C13 0.0501(12) 0.0499(12) 0.0463(10) 0.0008(9) 0.0090(8) 0.0071(9)
C14 0.0628(15) 0.0711(16) 0.0705(15) -0.0174(12) 0.0237(12) 0.0009(12)
C15 0.0678(17) 0.100(2) 0.0827(17) -0.0171(15) 0.0366(14) 0.0054(15)
C16 0.0577(15) 0.107(2) 0.0846(18) -0.0028(16) 0.0310(13) -0.0006(15)
C17 0.0663(17) 0.0866(19) 0.0895(18) -0.0124(15) 0.0283(14) -0.0197(14)
C18 0.0602(14) 0.0663(15) 0.0690(14) -0.0114(11) 0.0225(11) -0.0034(12)
C19 0.0427(11) 0.0413(11) 0.0458(10) 0.0017(8) 0.0104(8) 0.0013(9)
C20 0.0562(13) 0.0482(12) 0.0508(11) 0.0000(9) 0.0104(9) 0.0076(10)
C21 0.0646(14) 0.0568(13) 0.0487(11) -0.0079(10) 0.0139(10) -0.0015(11)
C22 0.0557(13) 0.0676(15) 0.0396(10) 0.0028(9) 0.0075(9) -0.0040(11)
C23 0.0467(12) 0.0529(12) 0.0464(11) 0.0092(9) 0.0081(8) 0.0037(9)
C24 0.0410(11) 0.0452(11) 0.0451(10) 0.0041(8) 0.0119(8) 0.0007(8)
C25 0.0502(13) 0.0422(11) 0.0466(10) 0.0070(8) 0.0108(9) 0.0073(9)
C26 0.0586(14) 0.0404(11) 0.0504(11) 0.0089(9) 0.0094(9) 0.0036(10)
C27 0.0636(15) 0.0478(13) 0.0630(13) 0.0073(10) 0.0110(11) -0.0025(11)
C28 0.0701(16) 0.0599(15) 0.0840(17) 0.0102(13) 0.0065(13) -0.0125(12)
C29 0.097(2) 0.0607(17) 0.0699(17) -0.0012(13) -0.0052(14) -0.0208(15)
C30 0.106(2) 0.0646(17) 0.0650(15) -0.0121(12) 0.0142(14) -0.0063(15)
C31 0.0785(16) 0.0589(15) 0.0606(14) -0.0053(11) 0.0147(12) 0.0027(12)
C32 0.0452(12) 0.0605(14) 0.0567(12) -0.0042(10) 0.0197(9) 0.0094(10)
C33 0.0536(14) 0.0637(15) 0.0673(14) 0.0051(11) 0.0161(11) 0.0161(11)
C34 0.0539(14) 0.088(2) 0.0658(14) 0.0030(13) 0.0074(11) 0.0158(13)
C35 0.0492(14) 0.0811(18) 0.0751(15) -0.0088(13) 0.0176(11) 0.0035(12)
C36 0.0541(14) 0.0679(16) 0.0771(15) 0.0000(12) 0.0273(12) -0.0009(12)
C37 0.0488(13) 0.0650(15) 0.0603(12) 0.0037(10) 0.0229(10) 0.0084(11)
C38 0.0815(18) 0.0676(17) 0.105(2) 0.0158(15) 0.0096(15) 0.0193(14)
C39 0.0716(19) 0.114(3) 0.109(2) -0.0189(18) 0.0079(16) -0.0112(17)
C40 0.0715(16) 0.0770(17) 0.0733(15) 0.0169(13) 0.0242(12) 0.0077(13)
N1 0.0485(9) 0.0484(10) 0.0422(8) 0.0046(7) 0.0084(7) 0.0098(7)
N2 0.0542(11) 0.0557(11) 0.0574(10) -0.0012(8) 0.0152(8) 0.0119(9)
P1 0.0459(3) 0.0442(3) 0.0428(3) 0.0015(2) 0.0090(2) 0.0070(2)

loop_
_atom_type_symbol
_atom_type_description
_atom_type_scat_dispersion_real
_atom_type_scat_dispersion_imag
_atom_type_scat_source
C C 0.0033 0.0016 'International Tables Vol C Tables 4.2.6.8 and 6.1.1.4'
H H 0.0000 0.0000 'International Tables Vol C Tables 4.2.6.8 and 6.1.1.4'
N N 0.0061 0.0033 'International Tables Vol C Tables 4.2.6.8 and 6.1.1.4'
P P 0.1023 0.0942 'International Tables Vol C Tables 4.2.6.8 and 6.1.1.4'

loop_
_geom_angle_atom_site_label_1
_geom_angle_atom_site_label_2
_geom_angle_atom_site_label_3
_geom_angle
C6 C1 C2 118.37(19)
C6 C1 P1 120.76(16)
C2 C1 P1 120.72(15)
C1 C2 C3 120.3(2)
C1 C2 H2 119.9
C3 C2 H2 119.9
C4 C3 C2 120.8(2)
C4 C3 H3 119.6
C2 C3 H3 119.6
C3 C4 C5 119.5(2)
C3 C4 H4 120.2
C5 C4 H4 120.2
C4 C5 C6 120.3(2)
C4 C5 H5 119.9
C6 C5 H5 119.9
C1 C6 C5 120.8(2)
C1 C6 H6 119.6
C5 C6 H6 119.6
C8 C7 C12 117.1(2)
C8 C7 P1 118.04(16)
C12 C7 P1 124.84(17)
C7 C8 C9 120.9(2)
C7 C8 H8 119.6
C9 C8 H8 119.6
C10 C9 C8 120.7(3)
C10 C9 H9 119.7
C8 C9 H9 119.7
C11 C10 C9 119.3(2)
C11 C10 H10 120.3
C9 C10 H10 120.3
C10 C11 C12 120.6(2)
C10 C11 H11 119.7
C12 C11 H11 119.7
C7 C12 C11 121.3(2)
C7 C12 H12 119.4
C11 C12 H12 119.4
C14 C13 C18 117.6(2)
C14 C13 P1 124.56(17)
C18 C13 P1 117.57(15)
C15 C14 C13 121.1(2)
C15 C14 H14 119.5
C13 C14 H14 119.5
C16 C15 C14 120.3(2)
C16 C15 H15 119.8
C14 C15 H15 119.8
C15 C16 C17 119.6(2)
C15 C16 H16 120.2
C17 C16 H16 120.2
C16 C17 C18 120.5(2)
C16 C17 H17 119.7
C18 C17 H17 119.7
C17 C18 C13 120.8(2)
C17 C18 H18 119.6
C13 C18 H18 119.6
N1 C19 C20 125.16(17)
N1 C19 C24 117.80(16)
C20 C19 C24 117.00(16)
C21 C20 C19 122.22(19)
C21 C20 H20 118.9
C19 C20 H20 118.9
C22 C21 C20 120.18(19)
C22 C21 H21 119.9
C20 C21 H21 119.9
C21 C22 C23 119.26(18)
C21 C22 H22 120.4
C23 C22 H22 120.4
C22 C23 C24 121.97(18)
C22 C23 H23 119.0
C24 C23 H23 119.0
C23 C24 C19 119.36(17)
C23 C24 C25 119.01(17)
C19 C24 C25 121.63(16)
N2 C25 C26 116.33(17)
N2 C25 C24 124.13(17)
C26 C25 C24 119.50(17)
C27 C26 C31 118.8(2)
C27 C26 C25 121.55(19)
C31 C26 C25 119.7(2)
C28 C27 C26 120.3(2)
C28 C27 H27 119.8
C26 C27 H27 119.8
C29 C28 C27 119.5(2)
C29 C28 H28 120.2
C27 C28 H28 120.2
C30 C29 C28 120.7(2)
C30 C29 H29 119.6
C28 C29 H29 119.6
C29 C30 C31 119.8(2)
C29 C30 H30 120.1
C31 C30 H30 120.1
C30 C31 C26 120.8(2)
C30 C31 H31 119.6
C26 C31 H31 119.6
C37 C32 C33 120.1(2)
C37 C32 N2 120.86(18)
C33 C32 N2 118.8(2)
C34 C33 C32 118.1(2)
C34 C33 C38 121.1(2)
C32 C33 C38 120.7(2)
C35 C34 C33 123.1(2)
C35 C34 H34 118.4
C33 C34 H34 118.4
C36 C35 C34 117.0(2)
C36 C35 C39 120.8(3)
C34 C35 C39 122.3(2)
C35 C36 C37 123.0(2)
C35 C36 H36 118.5
C37 C36 H36 118.5
C36 C37 C32 118.6(2)
C36 C37 C40 119.7(2)
C32 C37 C40 121.7(2)
C33 C38 H38A 109.5
C33 C38 H38B 109.5
H38A C38 H38B 109.5
C33 C38 H38C 109.5
H38A C38 H38C 109.5
H38B C38 H38C 109.5
C35 C39 H39A 109.5
C35 C39 H39B 109.5
H39A C39 H39B 109.5
C35 C39 H39C 109.5
H39A C39 H39C 109.5
H39B C39 H39C 109.5
C37 C40 H40A 109.5
C37 C40 H40B 109.5
H40A C40 H40B 109.5
C37 C40 H40C 109.5
H40A C40 H40C 109.5
H40B C40 H40C 109.5
C19 N1 P1 127.49(13)
C25 N2 C32 122.10(17)
N1 P1 C1 105.93(9)
N1 P1 C7 114.24(9)
C1 P1 C7 107.90(9)
N1 P1 C13 115.36(9)
C1 P1 C13 104.91(9)
C7 P1 C13 107.84(9)

loop_
_geom_bond_atom_site_label_1
_geom_bond_atom_site_label_2
_geom_bond_distance
C1 C6 1.375(3)
C1 C2 1.378(3)
C1 P1 1.8005(19)
C2 C3 1.383(3)
C2 H2 0.9300
C3 C4 1.353(3)
C3 H3 0.9300
C4 C5 1.367(4)
C4 H4 0.9300
C5 C6 1.377(3)
C5 H5 0.9300
C6 H6 0.9300
C7 C8 1.371(3)
C7 C12 1.372(3)
C7 P1 1.811(2)
C8 C9 1.376(3)
C8 H8 0.9300
C9 C10 1.352(4)
C9 H9 0.9300
C10 C11 1.340(3)
C10 H10 0.9300
C11 C12 1.374(3)
C11 H11 0.9300
C12 H12 0.9300
C13 C14 1.386(3)
C13 C18 1.388(3)
C13 P1 1.816(2)
C14 C15 1.386(3)
C14 H14 0.9300
C15 C16 1.358(4)
C15 H15 0.9300
C16 C17 1.374(3)
C16 H16 0.9300
C17 C18 1.379(3)
C17 H17 0.9300
C18 H18 0.9300
C19 N1 1.380(2)
C19 C20 1.408(3)
C19 C24 1.411(2)
C20 C21 1.376(3)
C20 H20 0.9300
C21 C22 1.368(3)
C21 H21 0.9300
C22 C23 1.379(3)
C22 H22 0.9300
C23 C24 1.392(2)
C23 H23 0.9300
C24 C25 1.497(3)
C25 N2 1.282(2)
C25 C26 1.490(3)
C26 C27 1.386(3)
C26 C31 1.393(3)
C27 C28 1.386(3)
C27 H27 0.9300
C28 C29 1.384(4)
C28 H28 0.9300
C29 C30 1.365(4)
C29 H29 0.9300
C30 C31 1.376(3)
C30 H30 0.9300
C31 H31 0.9300
C32 C37 1.399(3)
C32 C33 1.399(3)
C32 N2 1.416(3)
C33 C34 1.383(3)
C33 C38 1.508(3)
C34 C35 1.379(4)
C34 H34 0.9300
C35 C36 1.376(3)
C35 C39 1.508(3)
C36 C37 1.380(3)
C36 H36 0.9300
C37 C40 1.504(3)
C38 H38A 0.9600
C38 H38B 0.9600
C38 H38C 0.9600
C39 H39A 0.9600
C39 H39B 0.9600
C39 H39C 0.9600
C40 H40A 0.9600
C40 H40B 0.9600
C40 H40C 0.9600
N1 P1 1.5689(15)

loop_
_geom_torsion_atom_site_label_1
_geom_torsion_atom_site_label_2
_geom_torsion_atom_site_label_3
_geom_torsion_atom_site_label_4
_geom_torsion
C6 C1 C2 C3 0.2(3)
P1 C1 C2 C3 175.81(18)
C1 C2 C3 C4 -0.6(4)
C2 C3 C4 C5 0.6(4)
C3 C4 C5 C6 -0.1(4)
C2 C1 C6 C5 0.2(4)
P1 C1 C6 C5 -175.3(2)
C4 C5 C6 C1 -0.3(4)
C12 C7 C8 C9 0.1(4)
P1 C7 C8 C9 179.1(2)
C7 C8 C9 C10 0.2(5)
C8 C9 C10 C11 -0.9(5)
C9 C10 C11 C12 1.2(5)
C8 C7 C12 C11 0.2(4)
P1 C7 C12 C11 -178.6(2)
C10 C11 C12 C7 -0.9(4)
C18 C13 C14 C15 -0.7(3)
P1 C13 C14 C15 -174.97(19)
C13 C14 C15 C16 0.0(4)
C14 C15 C16 C17 0.9(4)
C15 C16 C17 C18 -1.0(4)
C16 C17 C18 C13 0.3(4)
C14 C13 C18 C17 0.5(3)
P1 C13 C18 C17 175.25(18)
N1 C19 C20 C21 -177.52(19)
C24 C19 C20 C21 -0.1(3)
C19 C20 C21 C22 -0.1(3)
C20 C21 C22 C23 0.3(3)
C21 C22 C23 C24 -0.4(3)
C22 C23 C24 C19 0.3(3)
C22 C23 C24 C25 -179.49(18)
N1 C19 C24 C23 177.60(17)
C20 C19 C24 C23 0.0(3)
N1 C19 C24 C25 -2.6(3)
C20 C19 C24 C25 179.75(17)
C23 C24 C25 N2 -55.0(3)
C19 C24 C25 N2 125.2(2)
C23 C24 C25 C26 122.62(19)
C19 C24 C25 C26 -57.1(2)
N2 C25 C26 C27 165.02(18)
C24 C25 C26 C27 -12.8(3)
N2 C25 C26 C31 -15.5(3)
C24 C25 C26 C31 166.66(18)
C31 C26 C27 C28 -1.1(3)
C25 C26 C27 C28 178.40(19)
C26 C27 C28 C29 -0.3(3)
C27 C28 C29 C30 1.5(4)
C28 C29 C30 C31 -1.3(4)
C29 C30 C31 C26 -0.1(4)
C27 C26 C31 C30 1.3(3)
C25 C26 C31 C30 -178.2(2)
C37 C32 C33 C34 4.1(3)
N2 C32 C33 C34 177.60(19)
C37 C32 C33 C38 -176.9(2)
N2 C32 C33 C38 -3.4(3)
C32 C33 C34 C35 -2.0(3)
C38 C33 C34 C35 179.0(2)
C33 C34 C35 C36 -1.0(4)
C33 C34 C35 C39 178.5(2)
C34 C35 C36 C37 2.0(3)
C39 C35 C36 C37 -177.5(2)
C35 C36 C37 C32 0.1(3)
C35 C36 C37 C40 -178.7(2)
C33 C32 C37 C36 -3.2(3)
N2 C32 C37 C36 -176.59(18)
C33 C32 C37 C40 175.63(19)
N2 C32 C37 C40 2.2(3)
C20 C19 N1 P1 -14.9(3)
C24 C19 N1 P1 167.70(14)
C26 C25 N2 C32 174.45(17)
C24 C25 N2 C32 -7.8(3)
C37 C32 N2 C25 -74.5(3)
C33 C32 N2 C25 112.0(2)
C19 N1 P1 C1 -169.73(16)
C19 N1 P1 C7 71.64(18)
C19 N1 P1 C13 -54.17(19)
C6 C1 P1 N1 178.79(19)
C2 C1 P1 N1 3.3(2)
C6 C1 P1 C7 -58.5(2)
C2 C1 P1 C7 126.05(18)
C6 C1 P1 C13 56.3(2)
C2 C1 P1 C13 -119.16(18)
C8 C7 P1 N1 13.4(2)
C12 C7 P1 N1 -167.80(19)
C8 C7 P1 C1 -104.13(19)
C12 C7 P1 C1 74.7(2)
C8 C7 P1 C13 143.04(19)
C12 C7 P1 C13 -38.1(2)
C14 C13 P1 N1 98.69(19)
C18 C13 P1 N1 -75.62(18)
C14 C13 P1 C1 -145.17(18)
C18 C13 P1 C1 40.52(18)
C14 C13 P1 C7 -30.3(2)
C18 C13 P1 C7 155.34(16)

loop_
_cod_related_entry_id
_cod_related_entry_database
_cod_related_entry_code
1 ChemSpider 30659741
